data_2006300
loop_
_publ_author_name
'Brunskill, Andrew P. J.'
'Lalancette, Roger A.'
'Thompson, Hugh W.'

_publ_section_title
;
 (+)-3-Oxoandrost-4-ene-17\b-carboxylic Acid: Catemeric Hydrogen
 Bonding in a Steroidal Keto Acid
;
_journal_issue 7
_journal_name_full 'Acta Crystallographica Section C'
_journal_page_first 903
_journal_page_last 906
_journal_paper_doi 10.1107/S0108270197002515
_journal_volume 53
_journal_year 1997
_chemical_formula_analytical 'C20 H28 O3'
_chemical_formula_moiety 'C20 H28 O3'
_chemical_formula_structural 'C20 H28 O3'
_chemical_formula_sum 'C20 H28 O3'
_chemical_formula_weight 316.44
_chemical_melting_point 527
_chemical_name_common
;
(+)-4-Androsten-3-one-17\b-carboxylic Acid
;
_chemical_name_systematic
;
(+)-3-Oxoandrost-4-ene-17\b-carboxylic Acid
;
_space_group_IT_number 4
_symmetry_cell_setting monoclinic
_symmetry_space_group_name_Hall 'P 2yb'
_symmetry_space_group_name_H-M 'P 1 21 1'
_audit_creation_method SHELXL
_cell_angle_alpha 90.00
_cell_angle_beta 102.060(10)
_cell_angle_gamma 90.00
_cell_formula_units_Z 2
_cell_length_a 6.9880(10)
_cell_length_b 11.2540(10)
_cell_length_c 11.480(2)
_cell_measurement_reflns_used 21
_cell_measurement_temperature 293(2)
_cell_measurement_theta_max 18.2
_cell_measurement_theta_min 5.4
_cell_volume 882.9(2)
_computing_cell_refinement 'XSCANS (Siemens, 1991)'
_computing_data_collection 'XSCANS (Fait, 1991)'
_computing_data_reduction 'XSCANS (Siemens, 1991)'
_computing_molecular_graphics SHELXTL/PC
_computing_publication_material SHELXTL/PC
_computing_structure_refinement SHELXTL/PC
_computing_structure_solution 'SHELXTL/PC (Sheldrick, 1994)'
_diffrn_ambient_temperature 293(2)
_diffrn_measurement_device 'Siemens P4'
_diffrn_measurement_method '2\q/\q scans'
_diffrn_radiation_monochromator graphite
_diffrn_radiation_source 'fine-focus sealed tube'
_diffrn_radiation_type MoK\a
_diffrn_radiation_wavelength 0.71073
_diffrn_reflns_av_R_equivalents 0.035
_diffrn_reflns_av_sigmaI/netI 0.068
_diffrn_reflns_limit_h_max 10
_diffrn_reflns_limit_h_min -9
_diffrn_reflns_limit_k_max 17
_diffrn_reflns_limit_k_min -15
_diffrn_reflns_limit_l_max 17
_diffrn_reflns_limit_l_min -17
_diffrn_reflns_number 4621
_diffrn_reflns_theta_max 27.5
_diffrn_reflns_theta_min 1.8
_diffrn_standards_decay_% 0.35
_diffrn_standards_interval_count 97
_diffrn_standards_number 3
_exptl_absorpt_coefficient_mu 0.078
_exptl_absorpt_correction_T_max 0.983
_exptl_absorpt_correction_T_min 0.964
_exptl_absorpt_correction_type 'Face-indexed numerical'
_exptl_crystal_colour colorless
_exptl_crystal_density_diffrn 1.190
_exptl_crystal_density_meas 1.1910(10)
_exptl_crystal_density_method 'flotation in cyclohexane/CCl~4~'
_exptl_crystal_description 'triangular prism'
_exptl_crystal_F_000 344
_exptl_crystal_size_max 0.38
_exptl_crystal_size_mid 0.30
_exptl_crystal_size_min 0.24
_refine_diff_density_max 0.15
_refine_diff_density_min -0.14
_refine_ls_abs_structure_details 'Flack (1983)'
_refine_ls_abs_structure_Flack 1.4(17)
_refine_ls_extinction_coef 0.0000(10)
_refine_ls_extinction_method 'SHELXTL/PC (Sheldrick, 1994)'
_refine_ls_goodness_of_fit_all 1.02
_refine_ls_goodness_of_fit_obs 1.08
_refine_ls_hydrogen_treatment 'H atoms: see text'
_refine_ls_matrix_type full
_refine_ls_number_parameters 228
_refine_ls_number_reflns 3870
_refine_ls_number_restraints 1
_refine_ls_restrained_S_all 1.03
_refine_ls_restrained_S_obs 1.08
_refine_ls_R_factor_all 0.088
_refine_ls_R_factor_obs .053
_refine_ls_shift/esd_max 0.00
_refine_ls_shift/esd_mean 0.00
_refine_ls_structure_factor_coef Fsqd
_refine_ls_weighting_details 'w = 1/[\s^2^(Fo^2^)+(0.0514P)^2^+0.0823P] where P=(Fo^2^+2Fc^2^)/3'
_refine_ls_weighting_scheme calc
_refine_ls_wR_factor_all 0.130
_refine_ls_wR_factor_obs .113
_reflns_number_observed 2727
_reflns_number_total 3886
_reflns_observed_criterion >2sigma(I)
_cod_data_source_file fg1258.cif
_cod_data_source_block andoid
_cod_depositor_comments
;
The following automatic conversions were performed:
'_symmetry_cell_setting' value 'Monoclinic' changed to 'monoclinic'
according to '/home/saulius/struct/CIF-dictionaries/cif_core.dic'
dictionary named 'cif_core.dic' version 2.4.1 from
2010-06-29.

'_geom_bond_publ_flag' value 'Y' changed to 'y' according to
'/home/saulius/struct/CIF-dictionaries/cif_core.dic' dictionary named
'cif_core.dic' version 2.4.1 from 2010-06-29 (4 times).

Automatic conversion script
Id: cif_fix_enum 1527 2010-12-29 10:47:43Z saulius 

The following automatic conversions were performed:

'_chemical_melting_point' value '527K' was changed to '527' - the
value should be numeric and without a unit designator.

Automatic conversion script
Id: cif_fix_values 1646 2011-03-28 12:23:43Z adriana 

The following automatic conversions were performed:

'_chemical_melting_point' value '527K' was changed to '527' - the
value should be numeric and without a unit
designator.

'_symmetry_cell_setting' value 'Monoclinic' changed to
'monoclinic' according to
/home/saulius/struct/CIF-dictionaries/cif_core.dic dictionary named
'cif_core.dic' version 2.4.1 from 2010-06-29.

'_geom_bond_publ_flag'
value 'Y' changed to 'y' according to
/home/saulius/struct/CIF-dictionaries/cif_core.dic dictionary named
'cif_core.dic' version 2.4.1 from 2010-06-29 (4
times).

'_geom_angle_publ_flag' value 'Y' changed to 'y' according
to /home/saulius/struct/CIF-dictionaries/cif_core.dic dictionary
named 'cif_core.dic' version 2.4.1 from 2010-06-29 (7
times).

'_geom_torsion_publ_flag' value 'Y' changed to 'y' according
to /home/saulius/struct/CIF-dictionaries/cif_core.dic dictionary
named 'cif_core.dic' version 2.4.1 from 2010-06-29.

Automatic conversion script
Id: cif_fix_values 1715 2011-07-08 13:25:40Z adriana 

The following automatic conversions were performed:

'_refine_ls_weighting_scheme' value 'calc w =
1/[\s^2^(Fo^2^)+(0.0514P)^2^+0.0823P] where P=(Fo^2^+2Fc^2^)/3' was
changed to 'calc'. New tag '_refine_ls_weighting_details' was
created. The value of the new tag was set to 'w =
1/[\s^2^(Fo^2^)+(0.0514P)^2^+0.0823P] where P=(Fo^2^+2Fc^2^)/3'.

Automatic conversion script
Id: cif_fix_values 3143 2015-03-26 13:38:13Z robertas 
;
_cod_original_sg_symbol_H-M 'P 21'
_cod_database_code 2006300

loop_
_symmetry_equiv_pos_as_xyz
'x, y, z'
'-x, y+1/2, -z'

loop_
_atom_site_aniso_label
_atom_site_aniso_U_11
_atom_site_aniso_U_22
_atom_site_aniso_U_33
_atom_site_aniso_U_12
_atom_site_aniso_U_13
_atom_site_aniso_U_23
O1 .0758(14) .0488(11) .0727(13) .0273(10) .0171(11) .0072(10)
O2 .105(2) .078(2) .083(2) .0415(14) .0256(14) .0326(14)
O3 .095(2) .077(2) .0701(14) .0431(14) .0314(13) .0179(12)
C1 .057(2) .0376(12) .050(2) .0084(12) .0236(12) .0039(11)
C2 .065(2) .0367(13) .064(2) .0073(13) .0217(15) .0076(12)
C3 .052(2) .0416(14) .054(2) .0075(12) .0058(12) -.0067(12)
C4 .0473(15) .0497(15) .056(2) .0108(13) .0187(13) -.0065(13)
C5 .0401(13) .0444(13) .0400(13) .0023(11) .0102(10) -.0100(11)
C6 .052(2) .060(2) .0475(15) .0133(13) .0236(12) .0009(13)
C7 .0469(14) .052(2) .051(2) .0054(12) .0249(13) .0088(12)
C8 .0333(12) .0441(13) .0332(12) -.0002(10) .0104(10) .0038(9)
C9 .0353(12) .0357(11) .0341(12) .0024(9) .0087(10) -.0008(9)
C10 .0357(12) .0331(12) .0384(12) .0021(9) .0092(10) -.0006(9)
C11 .058(2) .0435(14) .055(2) .0130(12) .0334(14) .0155(12)
C12 .066(2) .0378(13) .051(2) .0141(12) .0288(14) .0049(11)
C13 .0440(14) .0328(12) .0444(14) .0037(10) .0158(12) .0055(10)
C14 .0345(12) .0443(14) .0355(12) -.0012(10) .0065(10) .0032(10)
C15 .046(2) .055(2) .055(2) -.0011(12) .0177(13) .0144(13)
C16 .066(2) .0459(15) .065(2) -.0087(13) .0175(15) .0100(13)
C17 .055(2) .0354(13) .0468(14) -.0004(12) .0052(12) .0036(11)
C18 .0383(14) .0442(14) .062(2) .0029(11) .0066(12) .0053(12)
C19 .049(2) .053(2) .067(2) -.0073(14) .0057(14) -.0073(14)
C20 .069(2) .0332(12) .059(2) .0058(13) .0130(15) .0052(13)

loop_
_atom_site_label
_atom_site_fract_x
_atom_site_fract_y
_atom_site_fract_z
_atom_site_U_iso_or_equiv
_atom_site_thermal_displace_type
_atom_site_calc_flag
_atom_site_refinement_flags
_atom_site_occupancy
_atom_site_disorder_group
_atom_site_type_symbol
O1 -.0578(3) 1.3491(2) .6122(2) .0655(6) Uani d . 1 . O
O2 .6414(4) .3838(2) .8409(2) .0879(8) Uani d . 1 . O
O3 .6183(4) .4524(2) .6579(2) .0785(7) Uani d . 1 . O
H3 .728(6) .415(4) .661(3) .089(13) Uiso d . 1 . H
C1 .2305(4) 1.0874(2) .5843(2) .0465(6) Uani d . 1 . C
C2 .1948(4) 1.2208(2) .5811(3) .0541(7) Uani d . 1 . C
C3 .0280(4) 1.2548(2) .6370(2) .0499(7) Uani d . 1 . C
C4 -.0195(4) 1.1746(2) .7262(2) .0498(7) Uani d . 1 . C
C5 .0814(3) 1.0751(2) .7637(2) .0412(6) Uani d . 1 . C
C6 .0379(4) 1.0058(3) .8660(2) .0510(7) Uani d . 1 . C
C7 .0338(4) .8727(2) .8465(2) .0479(6) Uani d . 1 . C
C8 .2228(3) .8313(2) .8132(2) .0363(5) Uani d . 1 . C
C9 .2500(3) .8949(2) .6988(2) .0348(5) Uani d . 1 . C
C10 .2516(3) 1.0335(2) .7091(2) .0355(5) Uani d . 1 . C
C11 .4274(4) .8469(2) .6531(2) .0490(7) Uani d . 1 . C
C12 .4323(4) .7116(2) .6440(2) .0491(7) Uani d . 1 . C
C13 .4156(4) .6532(2) .7614(2) .0394(6) Uani d . 1 . C
C14 .2258(3) .6975(2) .7932(2) .0382(6) Uani d . 1 . C
C15 .1965(4) .6147(2) .8942(3) .0507(7) Uani d . 1 . C
C16 .2777(5) .4934(3) .8632(3) .0581(7) Uani d . 1 . C
C17 .3779(4) .5167(2) .7580(2) .0465(6) Uani d . 1 . C
C18 .5964(4) .6801(2) .8592(2) .0488(6) Uani d . 1 . C
C19 .4419(4) 1.0781(3) .7921(3) .0573(7) Uani d . 1 . C
C20 .5590(4) .4436(2) .7597(3) .0535(7) Uani d . 1 . C
H1A .3486 1.0711 .5553 .052(5) Uiso calc R 1 . H
H1B .1225 1.0488 .5309 .052(5) Uiso calc R 1 . H
H2A .3124 1.2608 .6226 .061(6) Uiso calc R 1 . H
H2B .1678 1.2476 .4989 .061(6) Uiso calc R 1 . H
H4A -.1262 1.1933 .7595 .057(8) Uiso calc R 1 . H
H6A -.0881 1.0308 .8803 .061(6) Uiso calc R 1 . H
H6B .1360 1.0242 .9368 .061(6) Uiso calc R 1 . H
H7A -.0765 .8520 .7833 .049(5) Uiso calc R 1 . H
H7B .0176 .8327 .9186 .049(5) Uiso calc R 1 . H
H8B .3327 .8522 .8780 .038(6) Uiso calc R 1 . H
H9A .1345 .8749 .6375 .029(6) Uiso calc R 1 . H
H11A .4257 .8805 .5750 .049(5) Uiso calc R 1 . H
H11B .5464 .8735 .7062 .049(5) Uiso calc R 1 . H
H12A .3250 .6851 .5815 .059(6) Uiso calc R 1 . H
H12B .5538 .6873 .6229 .059(6) Uiso calc R 1 . H
H14A .1202 .6800 .7246 .033(6) Uiso calc R 1 . H
H15A .0590 .6084 .8967 .059(6) Uiso calc R 1 . H
H15B .2681 .6433 .9706 .059(6) Uiso calc R 1 . H
H16A .3711 .4625 .9310 .065(6) Uiso calc R 1 . H
H16B .1724 .4363 .8410 .065(6) Uiso calc R 1 . H
H17A .2836 .4984 .6842 .049(7) Uiso calc R 1 . H
H18A .5826 .6425 .9320 .059(5) Uiso calc R 1 . H
H18B .6085 .7644 .8711 .059(5) Uiso calc R 1 . H
H18C .7112 .6502 .8356 .059(5) Uiso calc R 1 . H
H19A .5527 1.0537 .7607 .083(6) Uiso calc R 1 . H
H19B .4392 1.1633 .7967 .083(6) Uiso calc R 1 . H
H19C .4517 1.0451 .8702 .083(6) Uiso calc R 1 . H

loop_
_atom_type_symbol
_atom_type_description
_atom_type_scat_dispersion_real
_atom_type_scat_dispersion_imag
_atom_type_scat_source
C C 0.0033 0.0016 'International Tables Vol C Tables 4.2.6.8 and 6.1.1.4'
H H 0.0000 0.0000 'International Tables Vol C Tables 4.2.6.8 and 6.1.1.4'
O O 0.0106 0.0060 'International Tables Vol C Tables 4.2.6.8 and 6.1.1.4'

loop_
_geom_angle_atom_site_label_1
_geom_angle_atom_site_label_2
_geom_angle_atom_site_label_3
_geom_angle
_geom_angle_publ_flag
C2 C1 C10 113.3(2) ?
C3 C2 C1 112.4(2) ?
O1 C3 C4 122.0(3) y
O1 C3 C2 120.7(3) y
C4 C3 C2 117.2(2) ?
C5 C4 C3 124.1(2) ?
C4 C5 C6 120.5(2) ?
C4 C5 C10 121.6(2) ?
C6 C5 C10 117.8(2) ?
C5 C6 C7 113.7(2) ?
C6 C7 C8 110.5(2) ?
C7 C8 C14 112.4(2) ?
C7 C8 C9 109.8(2) ?
C14 C8 C9 108.8(2) ?
C11 C9 C8 112.3(2) ?
C11 C9 C10 112.4(2) ?
C8 C9 C10 113.5(2) ?
C5 C10 C1 109.3(2) ?
C5 C10 C19 106.9(2) ?
C1 C10 C19 110.4(2) ?
C5 C10 C9 110.0(2) ?
C1 C10 C9 109.0(2) ?
C19 C10 C9 111.2(2) ?
C12 C11 C9 113.8(2) ?
C13 C12 C11 111.3(2) ?
C12 C13 C14 107.5(2) ?
C12 C13 C18 111.0(2) ?
C14 C13 C18 112.5(2) ?
C12 C13 C17 116.5(2) ?
C14 C13 C17 100.2(2) ?
C18 C13 C17 108.8(2) ?
C8 C14 C13 113.4(2) ?
C8 C14 C15 118.6(2) ?
C13 C14 C15 104.0(2) ?
C14 C15 C16 104.4(2) ?
C17 C16 C15 106.2(2) y
C20 C17 C16 114.5(2) ?
C20 C17 C13 113.7(2) ?
C16 C17 C13 104.5(2) y
O2 C20 O3 122.9(3) y
O2 C20 C17 125.8(3) y
O3 C20 C17 111.4(2) y

loop_
_geom_bond_atom_site_label_1
_geom_bond_atom_site_label_2
_geom_bond_site_symmetry_2
_geom_bond_distance
_geom_bond_publ_flag
O1 C3 . 1.223(3) y
O2 C20 . 1.195(3) y
O3 C20 . 1.322(4) y
O3 H3 . .87(4) y
C1 C2 . 1.522(4) ?
C1 C10 . 1.534(3) ?
C2 C3 . 1.493(4) ?
C3 C4 . 1.454(4) ?
C4 C5 . 1.345(4) ?
C5 C6 . 1.493(4) ?
C5 C10 . 1.529(3) ?
C6 C7 . 1.514(4) ?
C7 C8 . 1.522(3) ?
C8 C14 . 1.523(3) ?
C8 C9 . 1.542(3) ?
C9 C11 . 1.542(3) ?
C9 C10 . 1.565(3) ?
C10 C19 . 1.548(4) ?
C11 C12 . 1.527(4) ?
C12 C13 . 1.525(3) ?
C13 C14 . 1.530(3) ?
C13 C18 . 1.535(4) ?
C13 C17 . 1.558(3) ?
C14 C15 . 1.534(3) ?
C15 C16 . 1.547(4) ?
C16 C17 . 1.541(4) ?
C17 C20 . 1.506(4) ?

loop_
_geom_torsion_atom_site_label_1
_geom_torsion_atom_site_label_2
_geom_torsion_atom_site_label_3
_geom_torsion_atom_site_label_4
_geom_torsion
_geom_torsion_publ_flag
C10 C1 C2 C3 -52.3(3) ?
C1 C2 C3 O1 -158.1(3) ?
C1 C2 C3 C4 25.3(4) ?
O1 C3 C4 C5 -174.1(3) ?
C2 C3 C4 C5 2.4(4) ?
C3 C4 C5 C6 172.5(3) ?
C3 C4 C5 C10 -3.5(4) ?
C4 C5 C6 C7 137.3(3) ?
C10 C5 C6 C7 -46.4(3) ?
C5 C6 C7 C8 53.7(3) ?
C6 C7 C8 C14 179.7(2) ?
C6 C7 C8 C9 -59.0(3) ?
C7 C8 C9 C11 -173.9(2) ?
C14 C8 C9 C11 -50.5(3) ?
C7 C8 C9 C10 57.3(3) ?
C14 C8 C9 C10 -179.4(2) ?
C4 C5 C10 C1 -22.5(3) ?
C6 C5 C10 C1 161.3(2) ?
C4 C5 C10 C19 97.0(3) ?
C6 C5 C10 C19 -79.1(3) ?
C4 C5 C10 C9 -142.1(2) ?
C6 C5 C10 C9 41.7(3) ?
C2 C1 C10 C5 49.7(3) ?
C2 C1 C10 C19 -67.6(3) ?
C2 C1 C10 C9 170.0(2) ?
C11 C9 C10 C5 -175.7(2) ?
C8 C9 C10 C5 -46.9(3) ?
C11 C9 C10 C1 64.5(3) ?
C8 C9 C10 C1 -166.8(2) ?
C11 C9 C10 C19 -57.5(3) ?
C8 C9 C10 C19 71.3(3) ?
C8 C9 C11 C12 49.6(3) ?
C10 C9 C11 C12 179.0(2) ?
C9 C11 C12 C13 -53.1(3) ?
C11 C12 C13 C14 57.1(3) ?
C11 C12 C13 C18 -66.3(3) ?
C11 C12 C13 C17 168.5(2) ?
C7 C8 C14 C13 -179.2(2) ?
C9 C8 C14 C13 59.0(3) ?
C7 C8 C14 C15 -56.8(3) ?
C9 C8 C14 C15 -178.6(2) ?
C12 C13 C14 C8 -62.4(3) ?
C18 C13 C14 C8 60.1(3) ?
C17 C13 C14 C8 175.5(2) ?
C12 C13 C14 C15 167.5(2) ?
C18 C13 C14 C15 -70.1(2) ?
C17 C13 C14 C15 45.3(3) ?
C8 C14 C15 C16 -161.0(2) ?
C13 C14 C15 C16 -33.9(3) ?
C14 C15 C16 C17 8.5(3) ?
C15 C16 C17 C20 144.4(3) ?
C15 C16 C17 C13 19.4(3) ?
C12 C13 C17 C20 79.4(3) ?
C14 C13 C17 C20 -165.1(2) ?
C18 C13 C17 C20 -46.9(3) ?
C12 C13 C17 C16 -155.1(2) ?
C14 C13 C17 C16 -39.6(3) ?
C18 C13 C17 C16 78.6(2) ?
C16 C17 C20 O2 -10.3(4) y
C13 C17 C20 O2 109.6(3) ?
C16 C17 C20 O3 169.2(2) ?
C13 C17 C20 O3 -70.8(3) ?

loop_
_cod_related_entry_id
_cod_related_entry_database
_cod_related_entry_code
1 ChemSpider 89868
